data_4062376
_journal_name_full Organometallics
_journal_year 2003
_chemical_formula_sum 'C19 H25 N2 O Yb'
_chemical_formula_weight 470.45
_space_group_IT_number 14
_symmetry_cell_setting monoclinic
_symmetry_space_group_name_Hall '-P 2ybc'
_symmetry_space_group_name_H-M 'P 1 21/c 1'
_cell_angle_alpha 90.00
_cell_angle_beta 100.886(3)
_cell_angle_gamma 90.00
_cell_formula_units_Z 4
_cell_length_a 8.1826(15)
_cell_length_b 14.503(3)
_cell_length_c 16.187(3)
_cell_measurement_temperature 298(2)
_cell_volume 1886.3(6)
_diffrn_ambient_temperature 298(2)
_exptl_crystal_density_diffrn 1.657
_cod_depositor_comments
;
The following automatic conversions were performed:
'_symmetry_cell_setting' value 'Monoclinic' changed to 'monoclinic'
according to '/home/saulius/struct/CIF-dictionaries/cif_core.dic'
dictionary named 'cif_core.dic' version 2.4.1 from 2010-06-29.

Automatic conversion script
Id: cif_fix_enum 1527 2010-12-29 10:47:43Z saulius 
;
_cod_original_sg_symbol_H-M 'P 21/c'
_cod_database_code 4062376

loop_
_symmetry_equiv_pos_as_xyz
'x, y, z'
'-x, y+1/2, -z+1/2'
'-x, -y, -z'
'x, -y-1/2, z-1/2'

loop_
_atom_site_label
_atom_site_type_symbol
_atom_site_fract_x
_atom_site_fract_y
_atom_site_fract_z
_atom_site_U_iso_or_equiv
_atom_site_adp_type
_atom_site_occupancy
_atom_site_symmetry_multiplicity
_atom_site_calc_flag
_atom_site_refinement_flags
_atom_site_disorder_assembly
_atom_site_disorder_group
Yb1 Yb 0.43703(4) 0.280377(19) 0.213432(19) 0.04834(17) Uani 1 1 d . . .
O1 O 0.6436(7) 0.2755(3) 0.3347(4) 0.0691(15) Uani 1 1 d . A .
N1 N 0.3340(7) 0.3975(4) 0.2855(3) 0.0481(13) Uani 1 1 d . A .
N2 N 0.2597(4) 0.4016(2) 0.2017(2) 0.0515(14) Uani 1 1 d . A .
C1 C 0.7269(4) 0.3176(2) 0.1640(2) 0.120(10) Uani 0.64(3) 1 d PR A 1
H1A H 0.8351 0.3259 0.2014 0.143 Uiso 0.64(3) 1 calc PR A 1
C2 C 0.6163(4) 0.3893(2) 0.1300(2) 0.089(7) Uani 0.64(3) 1 d PR A 1
H2A H 0.6356 0.4554 0.1395 0.106 Uiso 0.64(3) 1 calc PR A 1
C3 C 0.4853(4) 0.3494(2) 0.0707(2) 0.096(7) Uani 0.64(3) 1 d PR A 1
H3A H 0.4027 0.3837 0.0305 0.115 Uiso 0.64(3) 1 calc PR A 1
C4 C 0.5150(4) 0.2531(2) 0.0681(2) 0.075(7) Uani 0.64(3) 1 d PR A 1
H4A H 0.4578 0.2107 0.0250 0.091 Uiso 0.64(3) 1 calc PR A 1
C5 C 0.6643(4) 0.2334(2) 0.1258(2) 0.086(7) Uani 0.64(3) 1 d PR A 1
H5A H 0.7244 0.1746 0.1303 0.103 Uiso 0.64(3) 1 calc PR A 1
C21 C 0.6593(4) 0.3836(2) 0.1565(2) 0.136(18) Uani 0.36(3) 1 d PRU A 2
H21A H 0.7177 0.4394 0.1801 0.164 Uiso 0.36(3) 1 calc PR A 2
C22 C 0.5261(4) 0.3726(2) 0.0872(2) 0.071(10) Uani 0.36(3) 1 d PRU A 2
H22A H 0.4615 0.4282 0.0686 0.086 Uiso 0.36(3) 1 calc PR A 2
C23 C 0.4646(4) 0.2898(2) 0.0485(2) 0.103(15) Uani 0.36(3) 1 d PR A 2
H23A H 0.3832 0.2780 -0.0031 0.123 Uiso 0.36(3) 1 calc PR A 2
C24 C 0.5959(4) 0.2289(2) 0.0984(2) 0.095(15) Uani 0.36(3) 1 d PR A 2
H24A H 0.6177 0.1648 0.0846 0.114 Uiso 0.36(3) 1 calc PR A 2
C25 C 0.7142(4) 0.2903(2) 0.1590(2) 0.091(15) Uani 0.36(3) 1 d PR A 2
H25A H 0.8214 0.2693 0.1911 0.109 Uiso 0.36(3) 1 calc PR A 2
C6 C 0.3258(4) 0.1461(2) 0.3009(2) 0.056(4) Uani 0.72(2) 1 d PR A 3
H6A H 0.3606 0.1355 0.3615 0.067 Uiso 0.72(2) 1 calc PR A 3
C7 C 0.1832(4) 0.1951(2) 0.2625(2) 0.069(5) Uani 0.72(2) 1 d PR A 3
H7A H 0.1032 0.2245 0.2923 0.083 Uiso 0.72(2) 1 calc PR A 3
C8 C 0.1609(4) 0.1841(2) 0.1738(2) 0.077(5) Uani 0.72(2) 1 d PR A 3
H8A H 0.0619 0.2017 0.1327 0.092 Uiso 0.72(2) 1 calc PR A 3
C9 C 0.2925(4) 0.1220(2) 0.1589(2) 0.066(4) Uani 0.72(2) 1 d PR A 3
H9A H 0.2991 0.0910 0.1058 0.079 Uiso 0.72(2) 1 calc PR A 3
C10 C 0.3952(4) 0.1051(2) 0.2382(2) 0.061(4) Uani 0.72(2) 1 d PR A 3
H10A H 0.4852 0.0595 0.2483 0.073 Uiso 0.72(2) 1 calc PR A 3
C26 C 0.1550(4) 0.1998(2) 0.2227(2) 0.072(15) Uani 0.28(2) 1 d PR A 4
H26A H 0.0475 0.2307 0.2193 0.086 Uiso 0.28(2) 1 calc PR A 4
C27 C 0.2157(4) 0.1600(2) 0.1542(2) 0.061(12) Uani 0.28(2) 1 d PR A 4
H27A H 0.1552 0.1570 0.0960 0.074 Uiso 0.28(2) 1 calc PR A 4
C28 C 0.3650(4) 0.1119(2) 0.1872(2) 0.061(10) Uani 0.28(2) 1 d PRU A 4
H28A H 0.4226 0.0691 0.1556 0.073 Uiso 0.28(2) 1 calc PR A 4
C29 C 0.3966(4) 0.1220(2) 0.2760(2) 0.096(15) Uani 0.28(2) 1 d PRU A 4
H29A H 0.4809 0.0881 0.3156 0.115 Uiso 0.28(2) 1 calc PR A 4
C30 C 0.2668(4) 0.1763(2) 0.2980(2) 0.077(13) Uani 0.28(2) 1 d PRU A 4
H30A H 0.2492 0.1880 0.3553 0.092 Uiso 0.28(2) 1 calc PR A 4
C11 C 0.2488(8) 0.4530(4) 0.3274(4) 0.0475(16) Uani 1 1 d . . .
C12 C 0.1209(9) 0.4928(5) 0.2701(5) 0.0580(19) Uani 1 1 d . A .
H12 H 0.0426 0.5349 0.2819 0.070 Uiso 1 1 calc R . .
C13 C 0.1321(8) 0.4586(5) 0.1939(4) 0.0495(17) Uani 1 1 d . . .
C14 C 0.2944(10) 0.4627(6) 0.4204(4) 0.075(2) Uani 1 1 d . A .
H14A H 0.2757 0.4052 0.4465 0.113 Uiso 1 1 calc R . .
H14B H 0.2271 0.5098 0.4389 0.113 Uiso 1 1 calc R . .
H14C H 0.4097 0.4793 0.4358 0.113 Uiso 1 1 calc R . .
C15 C 0.0280(9) 0.4767(6) 0.1092(5) 0.076(2) Uani 1 1 d . A .
H15A H 0.0982 0.4961 0.0711 0.115 Uiso 1 1 calc R . .
H15B H -0.0513 0.5243 0.1137 0.115 Uiso 1 1 calc R . .
H15C H -0.0298 0.4214 0.0883 0.115 Uiso 1 1 calc R . .
C16 C 0.7077(11) 0.3573(7) 0.3805(6) 0.094(3) Uani 1 1 d . . .
H16A H 0.6380 0.3740 0.4204 0.112 Uiso 1 1 calc R A .
H16B H 0.7093 0.4084 0.3420 0.112 Uiso 1 1 calc R . .
C17 C 0.8765(12) 0.3367(7) 0.4247(7) 0.101(3) Uani 1 1 d . A .
H17A H 0.9577 0.3583 0.3926 0.121 Uiso 1 1 calc R . .
H17B H 0.8982 0.3662 0.4795 0.121 Uiso 1 1 calc R . .
C18 C 0.8851(13) 0.2366(7) 0.4338(7) 0.099(3) Uani 1 1 d . . .
H18A H 0.8717 0.2186 0.4899 0.119 Uiso 1 1 calc R A .
H18B H 0.9915 0.2139 0.4243 0.119 Uiso 1 1 calc R . .
C19 C 0.7480(12) 0.1994(7) 0.3700(6) 0.091(3) Uani 1 1 d . A .
H19A H 0.7924 0.1681 0.3261 0.110 Uiso 1 1 calc R . .
H19B H 0.6835 0.1554 0.3957 0.110 Uiso 1 1 calc R . .

loop_
_atom_site_aniso_label
_atom_site_aniso_U_11
_atom_site_aniso_U_22
_atom_site_aniso_U_33
_atom_site_aniso_U_23
_atom_site_aniso_U_13
_atom_site_aniso_U_12
Yb1 0.0557(2) 0.0401(2) 0.0518(2) -0.00773(15) 0.01666(15) -0.00309(15)
O1 0.061(3) 0.058(3) 0.078(4) -0.004(3) -0.014(3) 0.016(3)
N1 0.051(3) 0.045(3) 0.047(3) -0.006(3) 0.006(3) 0.003(3)
N2 0.060(4) 0.056(3) 0.037(3) -0.002(3) 0.004(3) 0.000(3)
C1 0.11(2) 0.138(18) 0.13(2) -0.012(16) 0.072(17) -0.051(17)
C2 0.115(15) 0.072(11) 0.100(15) -0.036(9) 0.074(13) -0.055(10)
C3 0.095(13) 0.125(18) 0.077(13) 0.032(13) 0.041(10) -0.007(14)
C4 0.098(16) 0.095(13) 0.040(10) -0.024(11) 0.030(11) -0.038(13)
C5 0.092(15) 0.062(12) 0.122(17) 0.006(11) 0.069(14) 0.003(9)
C21 0.13(2) 0.15(3) 0.14(2) 0.017(18) 0.048(17) -0.008(18)
C22 0.073(16) 0.045(12) 0.106(19) 0.016(12) 0.044(14) -0.025(13)
C23 0.18(4) 0.08(3) 0.06(2) 0.025(19) 0.04(2) -0.01(2)
C24 0.08(3) 0.14(3) 0.08(3) -0.01(2) 0.04(2) 0.04(2)
C25 0.030(16) 0.14(3) 0.10(4) 0.05(2) 0.016(18) 0.005(18)
C6 0.071(8) 0.043(7) 0.066(8) 0.005(5) 0.042(7) -0.012(7)
C7 0.069(10) 0.072(10) 0.066(11) 0.008(7) 0.011(8) -0.030(8)
C8 0.049(9) 0.108(11) 0.080(13) -0.002(10) 0.031(9) -0.036(8)
C9 0.060(12) 0.058(8) 0.073(9) -0.022(7) -0.004(9) -0.022(7)
C10 0.109(10) 0.035(6) 0.041(9) 0.002(6) 0.019(7) 0.005(6)
C26 0.07(2) 0.08(3) 0.09(4) 0.06(2) 0.05(2) 0.008(18)
C27 0.021(19) 0.12(3) 0.054(19) 0.00(2) 0.022(15) -0.020(19)
C28 0.044(15) 0.050(14) 0.08(2) -0.013(14) -0.013(15) -0.030(12)
C29 0.09(2) 0.11(2) 0.09(2) 0.010(16) 0.028(16) -0.023(16)
C30 0.08(2) 0.064(18) 0.09(2) -0.008(15) 0.014(16) 0.004(15)
C11 0.055(4) 0.040(4) 0.046(4) -0.007(3) 0.008(3) -0.001(3)
C12 0.049(4) 0.052(4) 0.074(5) 0.002(4) 0.015(4) 0.007(3)
C13 0.052(4) 0.046(4) 0.049(4) 0.008(3) 0.007(3) -0.001(3)
C14 0.094(6) 0.081(6) 0.047(5) -0.012(4) 0.006(4) 0.006(5)
C15 0.071(6) 0.078(6) 0.072(6) 0.021(5) -0.008(4) -0.010(5)
C16 0.079(7) 0.080(6) 0.111(8) -0.019(6) -0.010(6) 0.005(5)
C17 0.094(8) 0.093(7) 0.101(8) -0.011(7) -0.019(6) -0.015(6)
C18 0.095(8) 0.110(8) 0.081(7) 0.000(6) -0.016(6) 0.034(6)
C19 0.087(7) 0.086(6) 0.093(7) 0.010(6) -0.003(6) 0.032(5)

loop_
_geom_bond_atom_site_label_1
_geom_bond_atom_site_label_2
_geom_bond_distance
_geom_bond_site_symmetry_2
_geom_bond_publ_flag
Yb1 N2 2.264(4) . ?
Yb1 N1 2.309(5) . ?
Yb1 O1 2.337(5) . ?
Yb1 C28 2.531(3) . ?
Yb1 C29 2.558(3) . ?
Yb1 C27 2.567(3) . ?
Yb1 C24 2.575(3) . ?
Yb1 C4 2.582(3) . ?
Yb1 C25 2.588(3) . ?
Yb1 C10 2.607(3) . ?
Yb1 C30 2.610(3) . ?
Yb1 C3 2.616(3) . ?
O1 C16 1.443(10) . ?
O1 C19 1.446(9) . ?
N1 C11 1.331(8) . ?
N1 N2 1.380(6) . ?
N2 C13 1.319(7) . ?
C1 C2 1.4200 . ?
C1 C5 1.4200 . ?
C2 C3 1.4200 . ?
C3 C4 1.4200 . ?
C4 C5 1.4201 . ?
C21 C22 1.4176 . ?
C21 C25 1.4242 . ?
C22 C23 1.4036 . ?
C23 C24 1.5022 . ?
C24 C25 1.5278 . ?
C6 C10 1.3876 . ?
C6 C7 1.4074 . ?
C7 C8 1.4208 . ?
C8 C9 1.4586 . ?
C9 C10 1.4166 . ?
C26 C27 1.4200 . ?
C26 C30 1.4200 . ?
C27 C28 1.4200 . ?
C28 C29 1.4199 . ?
C29 C30 1.4200 . ?
C11 C12 1.387(8) . ?
C11 C14 1.487(9) . ?
C12 C13 1.349(9) . ?
C13 C15 1.494(9) . ?
C16 C17 1.461(11) . ?
C17 C18 1.458(13) . ?
C18 C19 1.477(13) . ?
